data_4061693
_journal_name_full Organometallics
_journal_paper_doi 10.1021/om050550b
_journal_year 2005
_chemical_formula_moiety 'C37 H58 B1 Cl2 F4 Mo2 N2 O2 P1'
_chemical_formula_sum 'C37 H58 B Cl2 F4 Mo2 N2 O2 P'
_chemical_formula_weight 943.41
_space_group_IT_number 14
_symmetry_cell_setting monoclinic
_symmetry_space_group_name_Hall '-P 2yn'
_symmetry_space_group_name_H-M 'P 1 21/n 1'
_cell_angle_alpha 90
_cell_angle_beta 94.555(4)
_cell_angle_gamma 90
_cell_formula_units_Z 4
_cell_length_a 9.2905(19)
_cell_length_b 17.630(4)
_cell_length_c 25.898(5)
_cell_measurement_temperature 393(2)
_cell_volume 4228.5(15)
_diffrn_ambient_temperature 393(2)
_exptl_crystal_density_diffrn 1.482
_cod_original_sg_symbol_H-M 'P 21/n'
_cod_original_formula_sum 'C37 H58 B1 Cl2 F4 Mo2 N2 O2 P1'
_cod_database_code 4061693

loop_
_symmetry_equiv_pos_as_xyz
'x, y, z'
'-x+1/2, y+1/2, -z+1/2'
'-x, -y, -z'
'x-1/2, -y-1/2, z-1/2'

loop_
_atom_site_label
_atom_site_type_symbol
_atom_site_fract_x
_atom_site_fract_y
_atom_site_fract_z
_atom_site_U_iso_or_equiv
_atom_site_adp_type
_atom_site_occupancy
_atom_site_symmetry_multiplicity
_atom_site_calc_flag
_atom_site_refinement_flags
_atom_site_disorder_assembly
_atom_site_disorder_group
Mo1 Mo 0.99691(2) 0.818402(11) 0.151844(7) 0.01340(5) Uani 1 1 d . . .
Mo2 Mo 1.20955(2) 0.760909(11) 0.214433(7) 0.01344(5) Uani 1 1 d . . .
P1 P 1.08207(6) 0.69157(3) 0.14646(2) 0.01476(12) Uani 1 1 d . . .
O1 O 0.98890(18) 0.89010(10) 0.26590(6) 0.0236(4) Uani 1 1 d . . .
O2 O 1.26794(18) 0.93737(9) 0.19592(7) 0.0213(4) Uani 1 1 d . . .
N1 N 0.9910(2) 0.70146(12) 0.29547(8) 0.0247(5) Uani 1 1 d . . .
N2 N 1.2253(2) 0.86991(11) 0.07200(7) 0.0182(4) Uani 1 1 d . . .
B1 B 0.9677(3) 0.85092(18) 0.91941(12) 0.0282(7) Uani 1 1 d . . .
F1 F 0.82445(17) 0.85673(9) 0.89861(6) 0.0348(4) Uani 1 1 d . . .
F2 F 1.02603(19) 0.78425(10) 0.90219(7) 0.0446(5) Uani 1 1 d . . .
F3 F 0.9700(2) 0.84918(10) 0.97300(6) 0.0448(4) Uani 1 1 d . . .
F4 F 1.04632(19) 0.91207(10) 0.90323(7) 0.0481(5) Uani 1 1 d . . .
C1 C 1.0609(3) 0.86099(13) 0.22598(9) 0.0184(5) Uani 1 1 d . . .
C2 C 1.1755(2) 0.87763(13) 0.20083(9) 0.0165(5) Uani 1 1 d . . .
C3 C 1.0842(4) 0.9201(2) 0.30674(12) 0.0359(7) Uani 1 1 d . . .
C4 C 1.1933(3) 1.00721(15) 0.18392(12) 0.0277(6) Uani 1 1 d . . .
C5 C 1.1424(2) 0.84917(13) 0.09989(9) 0.0167(5) Uani 1 1 d . . .
C6 C 1.0695(3) 0.72023(14) 0.26556(9) 0.0189(5) Uani 1 1 d . . .
C7 C 1.3294(3) 0.91142(14) 0.04364(9) 0.0198(5) Uani 1 1 d . . .
C8 C 1.3780(4) 0.8602(2) 0.00160(13) 0.0375(8) Uani 1 1 d . . .
C9 C 1.2526(4) 0.98161(19) 0.02097(14) 0.0392(8) Uani 1 1 d . . .
C10 C 1.4537(3) 0.9319(2) 0.08278(12) 0.0339(7) Uani 1 1 d . . .
C11 C 0.8808(3) 0.68496(15) 0.33135(9) 0.0242(6) Uani 1 1 d . . .
C12 C 0.7371(3) 0.6778(3) 0.29870(13) 0.0427(8) Uani 1 1 d . . .
C13 C 0.9209(4) 0.60994(18) 0.35777(12) 0.0332(7) Uani 1 1 d . . .
C14 C 0.8788(4) 0.74931(19) 0.36981(14) 0.0408(8) Uani 1 1 d . . .
C15 C 0.7515(3) 0.80046(17) 0.14730(12) 0.0319(7) Uani 1 1 d . . .
C16 C 0.7804(3) 0.87352(19) 0.16623(12) 0.0325(7) Uani 1 1 d . . .
C17 C 0.8356(3) 0.91675(16) 0.12678(13) 0.0326(7) Uani 1 1 d . . .
C18 C 0.8385(3) 0.8697(2) 0.08347(11) 0.0365(8) Uani 1 1 d . . .
C19 C 0.7880(3) 0.79862(18) 0.09579(12) 0.0347(7) Uani 1 1 d . . .
C20 C 1.4374(2) 0.72478(14) 0.19657(10) 0.0202(5) Uani 1 1 d . . .
C21 C 1.3920(3) 0.66978(15) 0.23196(10) 0.0220(5) Uani 1 1 d . . .
C22 C 1.3774(3) 0.70630(16) 0.27958(10) 0.0242(6) Uani 1 1 d . . .
C23 C 1.4109(3) 0.78369(16) 0.27436(10) 0.0225(5) Uani 1 1 d . . .
C24 C 1.4487(3) 0.79512(15) 0.22296(10) 0.0202(5) Uani 1 1 d . . .
C25 C 0.9599(3) 0.61285(14) 0.16349(10) 0.0189(5) Uani 1 1 d . . .
C26 C 0.8623(3) 0.57960(16) 0.11867(11) 0.0262(6) Uani 1 1 d . . .
C27 C 0.7500(3) 0.52577(17) 0.13882(11) 0.0295(6) Uani 1 1 d . . .
C28 C 0.8228(3) 0.46229(16) 0.17147(12) 0.0327(7) Uani 1 1 d . . .
C29 C 0.9221(3) 0.49413(16) 0.21544(11) 0.0288(6) Uani 1 1 d . . .
C30 C 1.0333(3) 0.54923(15) 0.19588(11) 0.0234(5) Uani 1 1 d . . .
C31 C 1.1862(3) 0.66308(14) 0.09109(9) 0.0187(5) Uani 1 1 d . . .
C32 C 1.1044(3) 0.66860(16) 0.03741(10) 0.0226(5) Uani 1 1 d . . .
C33 C 1.2059(3) 0.65360(17) -0.00543(10) 0.0289(6) Uani 1 1 d . . .
C34 C 1.2803(3) 0.57714(17) 0.00174(11) 0.0339(7) Uani 1 1 d . . .
C35 C 1.3606(3) 0.57021(18) 0.05484(11) 0.0313(6) Uani 1 1 d . . .
C36 C 1.2611(3) 0.58595(15) 0.09781(10) 0.0232(5) Uani 1 1 d . . .
C37 C 0.7850(3) 0.68961(17) 0.94382(12) 0.0338(7) Uani 1 1 d . . .
Cl1 Cl 0.64601(9) 0.66211(5) 0.98267(3) 0.0511(2) Uani 1 1 d . . .
Cl2 Cl 0.85909(9) 0.61035(4) 0.91396(3) 0.0452(2) Uani 1 1 d . . .
H3A H 1.029(3) 0.9409(17) 0.3324(12) 0.044(9) Uiso 1 1 d . . .
H3B H 1.146(4) 0.9582(19) 0.2949(13) 0.054(10) Uiso 1 1 d . . .
H3C H 1.147(4) 0.879(2) 0.3226(15) 0.075(13) Uiso 1 1 d . . .
H4A H 1.142(3) 1.0034(15) 0.1504(11) 0.027(7) Uiso 1 1 d . . .
H4B H 1.123(3) 1.0197(16) 0.2097(11) 0.038(8) Uiso 1 1 d . . .
H4C H 1.267(3) 1.0456(16) 0.1833(10) 0.029(8) Uiso 1 1 d . . .
H8A H 1.428(3) 0.8157(17) 0.0192(11) 0.034(8) Uiso 1 1 d . . .
H8B H 1.448(4) 0.8832(19) -0.0171(13) 0.057(10) Uiso 1 1 d . . .
H8C H 1.299(4) 0.844(2) -0.0198(14) 0.065(12) Uiso 1 1 d . . .
H9A H 1.319(3) 1.0102(18) 0.0039(12) 0.045(9) Uiso 1 1 d . . .
H9B H 1.174(4) 0.9659(18) -0.0049(13) 0.048(10) Uiso 1 1 d . . .
H9C H 1.222(4) 1.0138(19) 0.0486(13) 0.052(10) Uiso 1 1 d . . .
H10A H 1.524(3) 0.9614(16) 0.0679(11) 0.032(8) Uiso 1 1 d . . .
H10B H 1.421(3) 0.9612(17) 0.1107(12) 0.041(9) Uiso 1 1 d . . .
H10C H 1.500(4) 0.886(2) 0.0973(13) 0.055(11) Uiso 1 1 d . . .
H12A H 0.726(4) 0.731(2) 0.2869(13) 0.054(11) Uiso 1 1 d . . .
H12B H 0.744(4) 0.637(2) 0.2727(14) 0.065(12) Uiso 1 1 d . . .
H12C H 0.660(4) 0.669(2) 0.3235(14) 0.066(11) Uiso 1 1 d . . .
H13A H 1.014(4) 0.6144(19) 0.3794(13) 0.055(10) Uiso 1 1 d . . .
H13B H 0.844(3) 0.5972(17) 0.3795(12) 0.040(9) Uiso 1 1 d . . .
H13C H 0.926(3) 0.5707(18) 0.3325(12) 0.041(9) Uiso 1 1 d . . .
H14A H 0.971(3) 0.7495(16) 0.3898(11) 0.030(8) Uiso 1 1 d . . .
H14B H 0.862(3) 0.7978(19) 0.3533(12) 0.045(9) Uiso 1 1 d . . .
H14C H 0.803(4) 0.7413(19) 0.3924(13) 0.055(10) Uiso 1 1 d . . .
H15 H 0.717(3) 0.7607(18) 0.1657(12) 0.044(9) Uiso 1 1 d . . .
H16 H 0.769(3) 0.8860(18) 0.1951(12) 0.041(9) Uiso 1 1 d . . .
H17 H 0.863(3) 0.9647(19) 0.1297(12) 0.051(10) Uiso 1 1 d . . .
H18 H 0.871(3) 0.8806(18) 0.0538(13) 0.046(9) Uiso 1 1 d . . .
H19 H 0.775(3) 0.7594(17) 0.0756(12) 0.039(9) Uiso 1 1 d . . .
H20 H 1.458(3) 0.7158(14) 0.1624(10) 0.023(7) Uiso 1 1 d . . .
H21 H 1.379(3) 0.6199(15) 0.2256(10) 0.021(7) Uiso 1 1 d . . .
H22 H 1.348(3) 0.6852(15) 0.3093(10) 0.027(7) Uiso 1 1 d . . .
H23 H 1.412(3) 0.8189(15) 0.2996(10) 0.021(7) Uiso 1 1 d . . .
H24 H 1.474(3) 0.8383(15) 0.2088(10) 0.021(7) Uiso 1 1 d . . .
H25 H 0.905(3) 0.6379(13) 0.1839(9) 0.012(6) Uiso 1 1 d . . .
H26A H 0.815(3) 0.6163(15) 0.1003(10) 0.025(7) Uiso 1 1 d . . .
H26B H 0.925(3) 0.5518(15) 0.0952(10) 0.026(7) Uiso 1 1 d . . .
H27A H 0.690(3) 0.5528(15) 0.1606(10) 0.024(7) Uiso 1 1 d . . .
H27B H 0.688(3) 0.5060(16) 0.1098(11) 0.035(8) Uiso 1 1 d . . .
H28A H 0.881(3) 0.4302(15) 0.1489(10) 0.028(7) Uiso 1 1 d . . .
H28B H 0.752(3) 0.4313(17) 0.1842(11) 0.037(8) Uiso 1 1 d . . .
H29A H 0.974(3) 0.4540(16) 0.2336(11) 0.030(8) Uiso 1 1 d . . .
H29B H 0.865(3) 0.5206(16) 0.2387(11) 0.035(8) Uiso 1 1 d . . .
H30A H 1.094(3) 0.5216(14) 0.1759(9) 0.015(6) Uiso 1 1 d . . .
H30B H 1.092(3) 0.5696(14) 0.2252(10) 0.022(7) Uiso 1 1 d . . .
H31 H 1.260(3) 0.7009(14) 0.0921(9) 0.018(7) Uiso 1 1 d . . .
H32A H 1.064(3) 0.7140(15) 0.0318(9) 0.017(7) Uiso 1 1 d . . .
H32B H 1.021(3) 0.6290(16) 0.0340(10) 0.029(7) Uiso 1 1 d . . .
H33A H 1.281(3) 0.6914(15) -0.0032(10) 0.024(7) Uiso 1 1 d . . .
H33B H 1.150(3) 0.6561(15) -0.0374(11) 0.027(7) Uiso 1 1 d . . .
H34A H 1.211(3) 0.5372(15) -0.0023(10) 0.024(7) Uiso 1 1 d . . .
H34B H 1.344(3) 0.5687(15) -0.0254(11) 0.029(7) Uiso 1 1 d . . .
H35A H 1.434(3) 0.6041(17) 0.0578(11) 0.035(8) Uiso 1 1 d . . .
H35B H 1.404(3) 0.5213(19) 0.0599(12) 0.047(9) Uiso 1 1 d . . .
H36A H 1.311(3) 0.5814(14) 0.1300(10) 0.019(7) Uiso 1 1 d . . .
H36B H 1.188(3) 0.5469(14) 0.0971(9) 0.017(7) Uiso 1 1 d . . .
H37A H 0.747(3) 0.7211(17) 0.9169(12) 0.039(9) Uiso 1 1 d . . .
H37B H 0.860(3) 0.7132(17) 0.9662(12) 0.039(9) Uiso 1 1 d . . .

loop_
_atom_site_aniso_label
_atom_site_aniso_U_11
_atom_site_aniso_U_22
_atom_site_aniso_U_33
_atom_site_aniso_U_23
_atom_site_aniso_U_13
_atom_site_aniso_U_12
Mo1 0.01285(10) 0.01492(10) 0.01250(9) 0.00159(8) 0.00139(7) 0.00009(8)
Mo2 0.01280(9) 0.01541(10) 0.01212(9) 0.00156(8) 0.00107(7) -0.00023(8)
P1 0.0156(3) 0.0143(3) 0.0144(3) 0.0010(2) 0.0014(2) -0.0009(2)
O1 0.0206(9) 0.0318(10) 0.0189(9) -0.0084(8) 0.0043(7) 0.0028(8)
O2 0.0209(9) 0.0150(8) 0.0276(10) 0.0021(7) -0.0004(7) -0.0034(7)
N1 0.0200(11) 0.0331(13) 0.0214(11) 0.0096(9) 0.0047(9) 0.0037(9)
N2 0.0180(10) 0.0210(11) 0.0158(10) 0.0024(8) 0.0018(8) -0.0014(8)
B1 0.0305(17) 0.0294(17) 0.0247(16) 0.0049(13) 0.0028(13) 0.0019(14)
F1 0.0336(9) 0.0363(9) 0.0337(9) 0.0041(7) -0.0026(7) 0.0030(7)
F2 0.0478(11) 0.0392(10) 0.0491(11) 0.0035(8) 0.0191(9) 0.0124(8)
F3 0.0590(12) 0.0532(11) 0.0214(9) 0.0017(8) -0.0012(8) -0.0014(9)
F4 0.0467(11) 0.0422(11) 0.0547(12) 0.0197(9) -0.0005(9) -0.0118(9)
C1 0.0196(12) 0.0197(12) 0.0160(12) -0.0014(9) 0.0008(9) 0.0034(10)
C2 0.0169(12) 0.0166(12) 0.0155(11) 0.0002(9) -0.0017(9) -0.0015(9)
C3 0.0327(17) 0.052(2) 0.0234(15) -0.0174(14) 0.0057(13) -0.0057(16)
C4 0.0299(15) 0.0171(13) 0.0361(17) 0.0002(11) 0.0019(13) -0.0011(12)
C5 0.0189(12) 0.0152(11) 0.0157(12) -0.0002(9) -0.0011(9) 0.0020(9)
C6 0.0167(12) 0.0222(13) 0.0174(12) 0.0012(10) -0.0014(10) 0.0023(10)
C7 0.0197(12) 0.0219(13) 0.0189(12) 0.0029(10) 0.0076(10) -0.0060(10)
C8 0.0410(19) 0.0397(19) 0.0344(18) -0.0095(14) 0.0202(15) -0.0098(16)
C9 0.0403(19) 0.0350(18) 0.043(2) 0.0185(15) 0.0081(16) -0.0014(15)
C10 0.0253(15) 0.047(2) 0.0304(16) -0.0030(14) 0.0063(13) -0.0141(14)
C11 0.0187(13) 0.0360(15) 0.0189(12) 0.0087(11) 0.0074(10) 0.0010(11)
C12 0.0203(15) 0.075(3) 0.0325(17) 0.0081(18) 0.0013(13) 0.0049(16)
C13 0.0400(18) 0.0343(17) 0.0262(15) 0.0085(13) 0.0092(14) 0.0009(14)
C14 0.049(2) 0.0351(19) 0.0406(19) 0.0014(15) 0.0191(17) 0.0003(16)
C15 0.0139(13) 0.0350(17) 0.0464(18) 0.0186(14) -0.0013(12) -0.0027(11)
C16 0.0169(13) 0.056(2) 0.0243(15) -0.0072(14) -0.0017(11) 0.0161(13)
C17 0.0176(14) 0.0187(14) 0.059(2) 0.0065(13) -0.0093(13) 0.0031(11)
C18 0.0199(14) 0.066(2) 0.0236(15) 0.0197(15) 0.0002(11) 0.0162(14)
C19 0.0237(15) 0.0389(18) 0.0385(18) -0.0141(14) -0.0158(12) 0.0118(13)
C20 0.0112(11) 0.0280(14) 0.0215(13) 0.0000(10) 0.0024(9) 0.0021(10)
C21 0.0144(12) 0.0175(13) 0.0332(15) 0.0032(11) -0.0034(10) 0.0018(10)
C22 0.0163(12) 0.0358(15) 0.0199(13) 0.0103(11) -0.0038(10) 0.0015(11)
C23 0.0161(12) 0.0330(15) 0.0177(13) -0.0045(11) -0.0036(10) 0.0023(11)
C24 0.0118(12) 0.0219(13) 0.0268(14) 0.0031(10) 0.0006(10) -0.0046(10)
C25 0.0179(12) 0.0180(12) 0.0206(13) 0.0023(10) 0.0006(10) -0.0022(10)
C26 0.0264(15) 0.0274(15) 0.0240(14) 0.0021(12) -0.0022(11) -0.0058(12)
C27 0.0242(14) 0.0349(16) 0.0291(15) -0.0036(12) 0.0002(12) -0.0134(12)
C28 0.0337(16) 0.0233(15) 0.0425(18) -0.0003(13) 0.0110(14) -0.0128(13)
C29 0.0301(15) 0.0224(14) 0.0340(16) 0.0091(12) 0.0034(12) -0.0009(12)
C30 0.0220(14) 0.0197(13) 0.0285(15) 0.0060(11) 0.0015(11) -0.0021(11)
C31 0.0204(12) 0.0189(12) 0.0170(12) -0.0009(9) 0.0038(10) -0.0031(10)
C32 0.0270(14) 0.0232(14) 0.0177(12) -0.0011(10) 0.0019(10) -0.0006(12)
C33 0.0346(16) 0.0358(16) 0.0166(13) -0.0043(11) 0.0034(12) -0.0080(13)
C34 0.0386(17) 0.0346(17) 0.0304(16) -0.0147(13) 0.0144(13) -0.0046(14)
C35 0.0314(16) 0.0296(16) 0.0343(16) -0.0066(13) 0.0110(13) 0.0038(13)
C36 0.0255(14) 0.0215(13) 0.0230(14) -0.0007(11) 0.0047(11) 0.0016(11)
C37 0.0343(17) 0.0304(16) 0.0365(17) 0.0026(14) 0.0011(13) -0.0037(13)
Cl1 0.0476(5) 0.0628(6) 0.0442(5) 0.0024(4) 0.0106(4) -0.0138(4)
Cl2 0.0503(5) 0.0348(4) 0.0497(5) -0.0101(4) -0.0016(4) -0.0024(4)

loop_
_geom_bond_atom_site_label_1
_geom_bond_atom_site_label_2
_geom_bond_distance
_geom_bond_site_symmetry_2
_geom_bond_publ_flag
Mo1 C5 2.055(2) . ?
Mo1 C1 2.103(2) . ?
Mo1 C2 2.262(2) . ?
Mo1 C16 2.291(3) . ?
Mo1 C15 2.296(3) . ?
Mo1 C17 2.349(3) . ?
Mo1 C19 2.355(3) . ?
Mo1 P1 2.3796(8) . ?
Mo1 C18 2.389(3) . ?
Mo1 Mo2 2.6550(5) . ?
Mo2 C6 2.058(2) . ?
Mo2 C2 2.107(2) . ?
Mo2 C1 2.275(2) . ?
Mo2 C20 2.293(2) . ?
Mo2 C24 2.296(2) . ?
Mo2 C21 2.353(2) . ?
Mo2 C23 2.368(2) . ?
Mo2 P1 2.3801(7) . ?
Mo2 C22 2.405(2) . ?
P1 C31 1.861(2) . ?
P1 C25 1.867(2) . ?
O1 C1 1.374(3) . ?
O1 C3 1.427(3) . ?
O2 C2 1.371(3) . ?
O2 C4 1.435(3) . ?
N1 C6 1.153(3) . ?
N1 C11 1.466(3) . ?
N2 C5 1.156(3) . ?
N2 C7 1.458(3) . ?
B1 F2 1.383(4) . ?
B1 F4 1.385(3) . ?
B1 F3 1.387(3) . ?
B1 F1 1.400(3) . ?
C1 C2 1.325(3) . ?
C3 H3A 0.95(3) . ?
C3 H3B 0.95(4) . ?
C3 H3C 0.99(4) . ?
C4 H4A 0.96(3) . ?
C4 H4B 0.99(3) . ?
C4 H4C 0.96(3) . ?
C7 C8 1.511(4) . ?
C7 C10 1.518(4) . ?
C7 C9 1.523(4) . ?
C8 H8A 1.00(3) . ?
C8 H8B 0.93(4) . ?
C8 H8C 0.93(4) . ?
C9 H9A 0.94(3) . ?
C9 H9B 0.99(3) . ?
C9 H9C 0.97(3) . ?
C10 H10A 0.94(3) . ?
C10 H10B 0.96(3) . ?
C10 H10C 0.98(3) . ?
C11 C14 1.511(4) . ?
C11 C13 1.522(4) . ?
C11 C12 1.528(4) . ?
C12 H12A 0.99(3) . ?
C12 H12B 0.99(4) . ?
C12 H12C 1.01(4) . ?
C13 H13A 1.00(3) . ?
C13 H13B 0.97(3) . ?
C13 H13C 0.96(3) . ?
C14 H14A 0.96(3) . ?
C14 H14B 0.96(3) . ?
C14 H14C 0.96(4) . ?
C15 C16 1.397(4) . ?
C15 C19 1.403(4) . ?
C15 H15 0.92(3) . ?
C16 C17 1.404(4) . ?
C16 H16 0.80(3) . ?
C17 C18 1.397(4) . ?
C17 H17 0.88(3) . ?
C18 C19 1.384(4) . ?
C18 H18 0.87(3) . ?
C19 H19 0.87(3) . ?
C20 C24 1.416(4) . ?
C20 C21 1.421(3) . ?
C20 H20 0.93(3) . ?
C21 C22 1.407(4) . ?
C21 H21 0.90(3) . ?
C22 C23 1.408(4) . ?
C22 H22 0.91(3) . ?
C23 C24 1.418(3) . ?
C23 H23 0.90(3) . ?
C24 H24 0.88(3) . ?
C25 C30 1.528(3) . ?
C25 C26 1.532(4) . ?
C25 H25 0.88(2) . ?
C26 C27 1.532(4) . ?
C26 H26A 0.90(3) . ?
C26 H26B 1.00(3) . ?
C27 C28 1.528(4) . ?
C27 H27A 0.95(3) . ?
C27 H27B 0.98(3) . ?
C28 C29 1.516(4) . ?
C28 H28A 1.01(3) . ?
C28 H28B 0.93(3) . ?
C29 C30 1.533(4) . ?
C29 H29A 0.96(3) . ?
C29 H29B 0.96(3) . ?
C30 H30A 0.93(2) . ?
C30 H30B 0.97(3) . ?
C31 C36 1.531(3) . ?
C31 C32 1.533(3) . ?
C31 H31 0.96(3) . ?
C32 C33 1.535(4) . ?
C32 H32A 0.89(3) . ?
C32 H32B 1.04(3) . ?
C33 C34 1.519(4) . ?
C33 H33A 0.96(3) . ?
C33 H33B 0.94(3) . ?
C34 C35 1.516(4) . ?
C34 H34A 0.96(3) . ?
C34 H34B 0.96(3) . ?
C35 C36 1.528(4) . ?
C35 H35A 0.91(3) . ?
C35 H35B 0.96(3) . ?
C36 H36A 0.93(3) . ?
C36 H36B 0.97(3) . ?
C37 Cl2 1.763(3) . ?
C37 Cl1 1.767(3) . ?
C37 H37A 0.94(3) . ?
C37 H37B 0.96(3) . ?
